data_7049775
loop_
_publ_author_name
'Zhang, Lin-Tao'
'Zhu, Xiao-Quan'
'Hu, Sheng-Min'
'Zhang, Yu-Xiao'
'Su, Shao-Dong'
'Yang, Yu-Ying'
'Wu, Xin-Tao'
'Sheng, Tian-Lu'

_publ_section_title
;
 Influence of ligand substitution at the donor and acceptor center on MMCT
 in a cyanide-bridged mixed-valence system.
;
_journal_issue 22
_journal_name_full 'Dalton transactions (Cambridge, England : 2003)'
_journal_page_first 7809
_journal_page_last 7816
_journal_paper_doi 10.1039/c9dt01303b
_journal_volume 48
_journal_year 2019
_chemical_formula_moiety 'C58 H59 N9 P2 Ru2, 2(F6 P)'
_chemical_formula_sum 'C58 H59 F12 N9 P4 Ru2'
_chemical_formula_weight 1436.16
_space_group_crystal_system monoclinic
_space_group_IT_number 14
_space_group_name_Hall '-P 2yn'
_space_group_name_H-M_alt 'P 1 21/n 1'
_symmetry_space_group_name_Hall '-P 2yn'
_symmetry_space_group_name_H-M 'P 1 21/n 1'
_atom_sites_solution_hydrogens geom
_atom_sites_solution_primary direct
_audit_creation_date 2019-01-18
_audit_creation_method
;
Olex2 1.2
(compiled 2017.08.10 svn.r3458 for OlexSys, GUI svn.r5381)
;
_audit_update_record
;
2019-01-29 deposited with the CCDC.    2019-04-17 downloaded from the CCDC.
;
_cell_angle_alpha 90
_cell_angle_beta 101.65(3)
_cell_angle_gamma 90
_cell_formula_units_Z 4
_cell_length_a 13.820(3)
_cell_length_b 19.400(4)
_cell_length_c 25.820(5)
_cell_measurement_reflns_used 26015
_cell_measurement_temperature 293(2)
_cell_measurement_theta_max 33.4392
_cell_measurement_theta_min 1.6093
_cell_volume 6780(3)
_computing_molecular_graphics 'Olex2 (Dolomanov et al., 2009)'
_computing_publication_material 'Olex2 (Dolomanov et al., 2009)'
_computing_structure_refinement 'ShelXL (Sheldrick, 2015)'
_computing_structure_solution 'XS (Sheldrick, 2008)'
_diffrn_ambient_temperature 293(2)
_diffrn_detector_area_resol_mean 28.5714
_diffrn_measured_fraction_theta_full 0.993
_diffrn_measured_fraction_theta_max 0.938
_diffrn_measurement_device_type 'Bruker P4'
_diffrn_measurement_method '\w scans'
_diffrn_radiation_monochromator graphite
_diffrn_radiation_type MoK\a
_diffrn_radiation_wavelength 0.71073
_diffrn_reflns_av_R_equivalents 0.0311
_diffrn_reflns_av_unetI/netI 0.0205
_diffrn_reflns_Laue_measured_fraction_full 0.993
_diffrn_reflns_Laue_measured_fraction_max 0.938
_diffrn_reflns_limit_h_max 20
_diffrn_reflns_limit_h_min -20
_diffrn_reflns_limit_k_max 29
_diffrn_reflns_limit_k_min -28
_diffrn_reflns_limit_l_max 39
_diffrn_reflns_limit_l_min -39
_diffrn_reflns_number 122165
_diffrn_reflns_point_group_measured_fraction_full 0.993
_diffrn_reflns_point_group_measured_fraction_max 0.938
_diffrn_reflns_theta_full 25.242
_diffrn_reflns_theta_max 33.490
_diffrn_reflns_theta_min 2.122
_exptl_absorpt_coefficient_mu 0.615
_exptl_absorpt_correction_T_max 1.0000
_exptl_absorpt_correction_T_min 0.7497
_exptl_absorpt_correction_type multi-scan
_exptl_crystal_colour red
_exptl_crystal_density_diffrn 1.407
_exptl_crystal_description prism
_exptl_crystal_F_000 2904
_refine_diff_density_max 0.862
_refine_diff_density_min -1.170
_refine_diff_density_rms 0.077
_refine_ls_extinction_method none
_refine_ls_goodness_of_fit_ref 1.090
_refine_ls_hydrogen_treatment constr
_refine_ls_matrix_type full
_refine_ls_number_parameters 773
_refine_ls_number_reflns 24918
_refine_ls_number_restraints 1
_refine_ls_restrained_S_all 1.090
_refine_ls_R_factor_all 0.0605
_refine_ls_R_factor_gt 0.0562
_refine_ls_shift/su_max 0.001
_refine_ls_shift/su_mean 0.000
_refine_ls_structure_factor_coef Fsqd
_refine_ls_weighting_details 'w=1/[\s^2^(Fo^2^)+(0.0714P)^2^+4.7411P] where P=(Fo^2^+2Fc^2^)/3'
_refine_ls_weighting_scheme calc
_refine_ls_wR_factor_gt 0.1475
_refine_ls_wR_factor_ref 0.1518
_reflns_Friedel_coverage 0.000
_reflns_number_gt 22994
_reflns_number_total 24918
_reflns_threshold_expression 'I > 2\s(I)'
_cod_data_source_file c9dt01303b2.cif
_cod_data_source_block a_CCDC4
_cod_depositor_comments
;
The following automatic conversions were performed:

'_exptl_absorpt_correction_type' value 'Multi-scan' changed to
'multi-scan' according to
/home/data/users/saulius/crontab/automatic-downloads/rss-feeds/RSC/lib/dictionaries/cif_core.dic
dictionary named 'cif_core.dic' version 2.4.2 from 2011-04-26.

Automatic conversion script
Id: cif_fix_values 4973 2017-02-22 13:04:09Z antanas 

 Adding full bibliography for 7049771--7049776.cif.
;
_cod_database_code 7049775
_shelx_shelxl_version_number 2017/1
_shelx_space_group_comment
;
The symmetry employed for this shelxl refinement is uniquely defined
by the following loop, which should always be used as a source of
symmetry information in preference to the above space-group names.
They are only intended as comments.
;
_olex2_refinement_description
;
1. Fixed Uiso
 At 1.2 times of:
  All C(H) groups, All C(H,H) groups
 At 1.5 times of:
  All C(H,H,H) groups
2. Rigid bond restraints
 C43, C44
 with sigma for 1-2 distances of 0.01 and sigma for 1-3 distances of 0.01
3.a Ternary CH refined with riding coordinates:
 C13(H13)
3.b Secondary CH2 refined with riding coordinates:
 C34(H34A,H34B)
3.c Aromatic/amide H refined with riding coordinates:
 C1(H1), C2(H2), C4(H4), C7(H7), C9(H9), C10(H10), C14(H14), C15(H15),
 C16(H16), C17(H17), C18(H18), C19(H19), C20(H20), C21(H21), C22(H22), C36(H36),
  C37(H37), C38(H38), C39(H39), C40(H40), C42(H42), C43(H43), C44(H44),
 C45(H45), C46(H46), C48(H48), C49(H49), C50(H50), C51(H51), C52(H52), C54(H54),
  C55(H55), C56(H56), C57(H57), C58(H58)
3.d Idealised Me refined as rotating group:
 C11(H11A,H11B,H11C), C12(H12A,H12B,H12C), C29(H29A,H29B,H29C), C30(H30A,H30B,
 H30C), C31(H31A,H31B,H31C), C32(H32A,H32B,H32C), C33(H33A,H33B,H33C)
;
_olex2_submission_special_instructions 'No special instructions were received'

loop_
_space_group_symop_operation_xyz
'x, y, z'
'-x+1/2, y+1/2, -z+1/2'
'-x, -y, -z'
'x-1/2, -y-1/2, z-1/2'

loop_
_atom_site_label
_atom_site_type_symbol
_atom_site_fract_x
_atom_site_fract_y
_atom_site_fract_z
_atom_site_U_iso_or_equiv
_atom_site_adp_type
_atom_site_occupancy
_atom_site_site_symmetry_order
_atom_site_calc_flag
_atom_site_refinement_flags_posn
_atom_site_refinement_flags_adp
C1 C 0.29399(18) 0.23179(16) 0.27065(11) 0.0508(6) Uani 1 1 d . .
H1 H 0.268436 0.203775 0.241912 0.061 Uiso 1 1 calc R .
C2 C 0.22890(19) 0.26538(18) 0.29626(12) 0.0564(7) Uani 1 1 d . .
H2 H 0.161183 0.259672 0.284609 0.068 Uiso 1 1 calc R .
C3 C 0.2641(2) 0.30735(18) 0.33905(12) 0.0558(6) Uani 1 1 d . .
C4 C 0.3657(2) 0.31234(16) 0.35543(11) 0.0510(6) Uani 1 1 d . .
H4 H 0.392299 0.339292 0.384622 0.061 Uiso 1 1 calc R .
C5 C 0.42783(17) 0.27740(13) 0.32854(9) 0.0408(4) Uani 1 1 d . .
C6 C 0.53541(17) 0.28435(13) 0.34201(9) 0.0400(4) Uani 1 1 d . .
C7 C 0.58462(19) 0.31421(16) 0.38843(10) 0.0493(5) Uani 1 1 d . .
H7 H 0.549070 0.328886 0.413375 0.059 Uiso 1 1 calc R .
C8 C 0.6861(2) 0.32261(16) 0.39836(11) 0.0517(6) Uani 1 1 d . .
C9 C 0.7351(2) 0.29998(16) 0.35954(12) 0.0528(6) Uani 1 1 d . .
H9 H 0.803264 0.305014 0.364273 0.063 Uiso 1 1 calc R .
C10 C 0.68255(18) 0.26998(15) 0.31387(10) 0.0467(5) Uani 1 1 d . .
H10 H 0.716742 0.255887 0.288174 0.056 Uiso 1 1 calc R .
C11 C 0.1974(3) 0.3478(3) 0.36742(18) 0.0873(13) Uani 1 1 d . .
H11A H 0.200820 0.328878 0.402082 0.131 Uiso 1 1 calc GR .
H11B H 0.130659 0.345294 0.347792 0.131 Uiso 1 1 calc GR .
H11C H 0.218317 0.395120 0.370431 0.131 Uiso 1 1 calc GR .
C12 C 0.7396(3) 0.3545(3) 0.44896(14) 0.0805(12) Uani 1 1 d . .
H12A H 0.749705 0.320476 0.476496 0.121 Uiso 1 1 calc GR .
H12B H 0.701016 0.391816 0.458516 0.121 Uiso 1 1 calc GR .
H12C H 0.802396 0.371772 0.444271 0.121 Uiso 1 1 calc GR .
C13 C 0.48516(19) 0.21774(13) 0.12322(9) 0.0436(5) Uani 1 1 d . .
H13 H 0.481385 0.220925 0.084982 0.052 Uiso 1 1 calc R .
C14 C 0.3455(2) 0.13238(16) 0.09693(12) 0.0548(6) Uani 1 1 d . .
H14 H 0.338304 0.133676 0.060340 0.066 Uiso 1 1 calc R .
C15 C 0.2902(2) 0.09499(17) 0.12477(14) 0.0609(7) Uani 1 1 d . .
H15 H 0.237661 0.065925 0.111182 0.073 Uiso 1 1 calc R .
C16 C 0.32857(19) 0.10928(14) 0.17804(12) 0.0501(5) Uani 1 1 d . .
H16 H 0.304971 0.090309 0.206168 0.060 Uiso 1 1 calc R .
C17 C 0.4370(2) 0.34342(16) 0.11458(12) 0.0575(7) Uani 1 1 d . .
H17 H 0.430643 0.349413 0.078313 0.069 Uiso 1 1 calc R .
C18 C 0.4223(3) 0.39217(16) 0.15011(15) 0.0676(8) Uani 1 1 d . .
H18 H 0.403944 0.437890 0.143167 0.081 Uiso 1 1 calc R .
C19 C 0.4407(2) 0.35890(14) 0.19950(13) 0.0545(6) Uani 1 1 d . .
H19 H 0.436628 0.379966 0.231335 0.065 Uiso 1 1 calc R .
C20 C 0.6602(2) 0.17766(16) 0.12473(11) 0.0518(6) Uani 1 1 d . .
H20 H 0.662110 0.180921 0.089018 0.062 Uiso 1 1 calc R .
C21 C 0.7333(2) 0.15356(18) 0.16382(13) 0.0581(7) Uani 1 1 d . .
H21 H 0.795318 0.137913 0.160496 0.070 Uiso 1 1 calc R .
C22 C 0.69566(19) 0.15719(15) 0.21004(11) 0.0501(5) Uani 1 1 d . .
H22 H 0.729738 0.143061 0.243142 0.060 Uiso 1 1 calc R .
C23 C 0.53617(16) 0.11999(12) 0.28503(9) 0.0383(4) Uani 1 1 d . .
C24 C 0.7796(2) -0.00163(18) 0.36188(15) 0.0621(7) Uani 1 1 d . .
C25 C 0.7396(3) 0.03358(17) 0.40127(14) 0.0640(8) Uani 1 1 d . .
C26 C 0.6972(3) -0.01525(18) 0.43111(13) 0.0631(7) Uani 1 1 d . .
C27 C 0.7089(2) -0.08213(16) 0.40938(13) 0.0592(7) Uani 1 1 d . .
C28 C 0.7609(2) -0.07380(17) 0.36712(14) 0.0604(7) Uani 1 1 d . .
C29 C 0.8413(3) 0.0307(3) 0.3266(2) 0.0894(13) Uani 1 1 d . .
H29A H 0.838859 0.002496 0.295856 0.134 Uiso 1 1 calc GR .
H29B H 0.908503 0.034481 0.345525 0.134 Uiso 1 1 calc GR .
H29C H 0.816107 0.075753 0.316078 0.134 Uiso 1 1 calc GR .
C30 C 0.7436(4) 0.1104(2) 0.4118(2) 0.0928(14) Uani 1 1 d . .
H30A H 0.738111 0.134766 0.378961 0.139 Uiso 1 1 calc GR .
H30B H 0.805237 0.121780 0.434723 0.139 Uiso 1 1 calc GR .
H30C H 0.690014 0.123313 0.428321 0.139 Uiso 1 1 calc GR .
C31 C 0.6584(4) -0.0006(3) 0.48031(16) 0.0909(13) Uani 1 1 d . .
H31A H 0.628601 0.044316 0.477687 0.136 Uiso 1 1 calc GR .
H31B H 0.711883 -0.002054 0.510490 0.136 Uiso 1 1 calc GR .
H31C H 0.609971 -0.034628 0.484204 0.136 Uiso 1 1 calc GR .
C32 C 0.6908(3) -0.1505(2) 0.43385(18) 0.0831(12) Uani 1 1 d . .
H32A H 0.632741 -0.147256 0.448819 0.125 Uiso 1 1 calc GR .
H32B H 0.746621 -0.161989 0.461112 0.125 Uiso 1 1 calc GR .
H32C H 0.681402 -0.185685 0.407153 0.125 Uiso 1 1 calc GR .
C33 C 0.7985(3) -0.1319(2) 0.3378(2) 0.0866(12) Uani 1 1 d . .
H33A H 0.747136 -0.165529 0.327777 0.130 Uiso 1 1 calc GR .
H33B H 0.854372 -0.153083 0.360317 0.130 Uiso 1 1 calc GR .
H33C H 0.817819 -0.114139 0.306737 0.130 Uiso 1 1 calc GR .
C34 C 0.41970(19) -0.05101(14) 0.26970(10) 0.0466(5) Uani 1 1 d . .
H34A H 0.395159 -0.009793 0.250116 0.056 Uiso 1 1 calc R .
H34B H 0.374949 -0.089356 0.259291 0.056 Uiso 1 1 calc R .
C35 C 0.55026(18) -0.16497(12) 0.25644(10) 0.0438(5) Uani 1 1 d . .
C36 C 0.5424(2) -0.20833(14) 0.29880(12) 0.0511(6) Uani 1 1 d . .
H36 H 0.543778 -0.189653 0.332112 0.061 Uiso 1 1 calc R .
C37 C 0.5326(2) -0.27909(15) 0.29127(14) 0.0582(7) Uani 1 1 d . .
H37 H 0.524340 -0.307405 0.319112 0.070 Uiso 1 1 calc R .
C38 C 0.5352(2) -0.30767(15) 0.24218(14) 0.0595(7) Uani 1 1 d . .
H38 H 0.529931 -0.355122 0.237333 0.071 Uiso 1 1 calc R .
C39 C 0.5456(2) -0.26554(15) 0.20081(13) 0.0565(6) Uani 1 1 d . .
H39 H 0.548418 -0.284767 0.168147 0.068 Uiso 1 1 calc R .
C40 C 0.5520(2) -0.19416(14) 0.20746(11) 0.0486(5) Uani 1 1 d . .
H40 H 0.557539 -0.166029 0.179027 0.058 Uiso 1 1 calc R .
C41 C 0.5763(2) -0.03948(14) 0.20460(12) 0.0510(6) Uani 1 1 d . .
C42 C 0.6750(3) -0.03927(19) 0.19952(16) 0.0682(8) Uani 1 1 d . .
H42 H 0.724493 -0.052051 0.227949 0.082 Uiso 1 1 calc R .
C43 C 0.6992(4) -0.0199(2) 0.1518(2) 0.0874(13) Uani 1 1 d . U
H43 H 0.764941 -0.019809 0.148432 0.105 Uiso 1 1 calc R .
C44 C 0.6268(4) -0.0009(2) 0.10978(18) 0.0879(13) Uani 1 1 d . U
H44 H 0.643512 0.011282 0.077864 0.106 Uiso 1 1 calc R .
C45 C 0.5302(4) 0.0002(2) 0.11456(16) 0.0857(13) Uani 1 1 d . .
H45 H 0.481537 0.013942 0.086074 0.103 Uiso 1 1 calc R .
C46 C 0.5038(3) -0.01949(17) 0.16235(13) 0.0648(8) Uani 1 1 d . .
H46 H 0.437899 -0.018998 0.165400 0.078 Uiso 1 1 calc R .
C47 C 0.4009(2) -0.11102(13) 0.37294(11) 0.0474(5) Uani 1 1 d . .
C48 C 0.4278(4) -0.1168(2) 0.42750(14) 0.0815(12) Uani 1 1 d . .
H48 H 0.467584 -0.083157 0.446723 0.098 Uiso 1 1 calc R .
C49 C 0.3963(5) -0.1721(3) 0.45375(18) 0.1010(17) Uani 1 1 d . .
H49 H 0.415272 -0.175464 0.490327 0.121 Uiso 1 1 calc R .
C50 C 0.3378(4) -0.2214(2) 0.42616(18) 0.0851(12) Uani 1 1 d . .
H50 H 0.316965 -0.258596 0.443788 0.102 Uiso 1 1 calc R .
C51 C 0.3097(4) -0.2162(2) 0.37283(18) 0.0871(13) Uani 1 1 d . .
H51 H 0.268919 -0.249735 0.354108 0.105 Uiso 1 1 calc R .
C52 C 0.3412(3) -0.1615(2) 0.34598(15) 0.0714(9) Uani 1 1 d . .
H52 H 0.321736 -0.158842 0.309389 0.086 Uiso 1 1 calc R .
C53 C 0.3723(2) 0.03221(14) 0.35815(12) 0.0512(6) Uani 1 1 d . .
C54 C 0.4137(3) 0.08379(17) 0.39201(13) 0.0637(8) Uani 1 1 d . .
H54 H 0.481731 0.084770 0.404462 0.076 Uiso 1 1 calc R .
C55 C 0.3545(4) 0.1347(2) 0.40783(16) 0.0808(12) Uani 1 1 d . .
H55 H 0.382551 0.169030 0.431221 0.097 Uiso 1 1 calc R .
C56 C 0.2546(4) 0.1336(2) 0.3886(2) 0.0927(15) Uani 1 1 d . .
H56 H 0.214764 0.167036 0.399472 0.111 Uiso 1 1 calc R .
C57 C 0.2128(4) 0.0839(2) 0.3537(3) 0.1007(17) Uani 1 1 d . .
H57 H 0.144949 0.084202 0.340668 0.121 Uiso 1 1 calc R .
C58 C 0.2709(3) 0.0327(2) 0.3375(2) 0.0790(11) Uani 1 1 d . .
H58 H 0.242508 -0.000582 0.313219 0.095 Uiso 1 1 calc R .
N1 N 0.39299(14) 0.23787(11) 0.28554(8) 0.0405(4) Uani 1 1 d . .
N2 N 0.58391(14) 0.26021(10) 0.30488(7) 0.0380(3) Uani 1 1 d . .
N3 N 0.41326(16) 0.16741(11) 0.13259(8) 0.0441(4) Uani 1 1 d . .
N4 N 0.40353(15) 0.15374(10) 0.18316(8) 0.0413(4) Uani 1 1 d . .
N5 N 0.46262(16) 0.28458(11) 0.14205(8) 0.0442(4) Uani 1 1 d . .
N6 N 0.46482(16) 0.29335(10) 0.19454(8) 0.0417(4) Uani 1 1 d . .
N7 N 0.58389(15) 0.19611(11) 0.14769(8) 0.0428(4) Uani 1 1 d . .
N8 N 0.60484(14) 0.18344(11) 0.20068(8) 0.0408(4) Uani 1 1 d . .
N9 N 0.56717(15) 0.07022(10) 0.30739(8) 0.0424(4) Uani 1 1 d . .
P1 P 0.55023(5) -0.07143(3) 0.26690(3) 0.04230(12) Uani 1 1 d . .
P2 P 0.45090(5) -0.03738(3) 0.34225(3) 0.04242(12) Uani 1 1 d . .
Ru1 Ru 0.49791(2) 0.20551(2) 0.24383(2) 0.03442(5) Uani 1 1 d . .
Ru2 Ru 0.61771(2) -0.01999(2) 0.34585(2) 0.04118(5) Uani 1 1 d . .
F1 F 0.9994(3) -0.05713(16) 0.18092(18) 0.1468(15) Uani 1 1 d . .
F2 F 1.0750(5) 0.0085(3) 0.13010(19) 0.187(2) Uani 1 1 d . .
F3 F 1.1112(3) 0.08263(18) 0.1961(2) 0.1448(15) Uani 1 1 d . .
F4 F 1.0391(4) 0.0170(2) 0.24617(16) 0.1369(13) Uani 1 1 d . .
F5 F 1.1520(4) -0.0273(2) 0.2070(2) 0.187(2) Uani 1 1 d . .
F6 F 0.9539(2) 0.05403(17) 0.17008(18) 0.1301(12) Uani 1 1 d . .
P3 P 1.05302(10) 0.01306(6) 0.18572(6) 0.0865(3) Uani 1 1 d . .
F7 F 0.9244(3) 0.2344(2) 0.4635(2) 0.1573(16) Uani 1 1 d . .
F8 F 0.9889(3) 0.3178(2) 0.42297(9) 0.1162(11) Uani 1 1 d . .
F9 F 1.1275(3) 0.3103(3) 0.48630(17) 0.1584(17) Uani 1 1 d . .
F10 F 1.0616(2) 0.22400(16) 0.52496(10) 0.1013(9) Uani 1 1 d . .
F11 F 1.0692(4) 0.2187(3) 0.43931(14) 0.180(2) Uani 1 1 d . .
F12 F 0.9852(3) 0.32668(16) 0.50867(10) 0.1042(9) Uani 1 1 d . .
P4 P 1.02559(8) 0.27060(7) 0.47285(3) 0.0758(3) Uani 1 1 d . .

loop_
_atom_site_aniso_label
_atom_site_aniso_U_11
_atom_site_aniso_U_22
_atom_site_aniso_U_33
_atom_site_aniso_U_23
_atom_site_aniso_U_13
_atom_site_aniso_U_12
C1 0.0356(11) 0.0638(16) 0.0522(13) -0.0016(11) 0.0070(9) -0.0044(10)
C2 0.0325(10) 0.0771(19) 0.0602(15) 0.0039(14) 0.0110(10) 0.0024(11)
C3 0.0413(12) 0.0724(18) 0.0567(15) 0.0056(13) 0.0173(11) 0.0078(12)
C4 0.0418(12) 0.0641(16) 0.0488(12) -0.0047(11) 0.0133(10) 0.0042(11)
C5 0.0358(10) 0.0470(11) 0.0406(10) 0.0028(8) 0.0100(8) 0.0021(8)
C6 0.0367(10) 0.0446(11) 0.0394(10) 0.0021(8) 0.0092(8) 0.0016(8)
C7 0.0430(12) 0.0635(15) 0.0415(11) -0.0061(10) 0.0084(9) 0.0005(11)
C8 0.0447(12) 0.0643(16) 0.0441(12) -0.0072(11) 0.0046(9) -0.0042(11)
C9 0.0388(11) 0.0668(17) 0.0523(14) -0.0077(12) 0.0078(10) -0.0075(11)
C10 0.0363(10) 0.0581(14) 0.0467(12) -0.0054(10) 0.0105(9) -0.0059(9)
C11 0.0523(18) 0.128(4) 0.087(3) -0.027(2) 0.0262(17) 0.015(2)
C12 0.0570(18) 0.125(4) 0.0551(17) -0.029(2) 0.0019(14) -0.013(2)
C13 0.0457(11) 0.0474(12) 0.0372(10) 0.0018(8) 0.0069(8) 0.0011(9)
C14 0.0506(14) 0.0590(15) 0.0492(13) -0.0114(11) -0.0031(10) 0.0017(11)
C15 0.0470(14) 0.0574(16) 0.0721(19) -0.0121(14) -0.0024(12) -0.0084(12)
C16 0.0428(12) 0.0445(12) 0.0614(15) -0.0010(11) 0.0066(10) -0.0066(9)
C17 0.0602(16) 0.0557(15) 0.0568(15) 0.0221(12) 0.0119(12) 0.0097(12)
C18 0.078(2) 0.0441(14) 0.083(2) 0.0191(14) 0.0212(17) 0.0128(14)
C19 0.0614(16) 0.0381(12) 0.0659(16) 0.0024(11) 0.0172(13) 0.0050(11)
C20 0.0482(13) 0.0581(15) 0.0531(13) -0.0076(11) 0.0195(11) -0.0004(11)
C21 0.0453(13) 0.0693(18) 0.0606(16) -0.0098(13) 0.0125(11) 0.0068(12)
C22 0.0409(11) 0.0546(14) 0.0535(13) -0.0021(11) 0.0065(10) 0.0081(10)
C23 0.0371(9) 0.0378(10) 0.0402(9) 0.0048(8) 0.0085(8) -0.0005(7)
C24 0.0453(14) 0.0630(17) 0.0736(19) 0.0147(15) 0.0014(13) -0.0048(12)
C25 0.0650(18) 0.0524(15) 0.0643(17) 0.0080(13) -0.0110(14) -0.0042(13)
C26 0.0667(18) 0.0624(18) 0.0548(16) 0.0070(13) -0.0010(13) 0.0014(14)
C27 0.0550(15) 0.0509(14) 0.0669(17) 0.0178(13) 0.0007(13) 0.0028(12)
C28 0.0466(14) 0.0543(15) 0.077(2) 0.0106(14) 0.0058(13) 0.0083(11)
C29 0.057(2) 0.099(3) 0.109(3) 0.025(3) 0.011(2) -0.018(2)
C30 0.104(3) 0.0549(19) 0.102(3) 0.0006(19) -0.022(3) -0.017(2)
C31 0.113(4) 0.102(3) 0.0527(18) 0.000(2) 0.006(2) 0.008(3)
C32 0.090(3) 0.062(2) 0.092(3) 0.0340(19) 0.007(2) 0.0063(18)
C33 0.060(2) 0.078(2) 0.122(4) 0.003(2) 0.017(2) 0.0266(18)
C34 0.0455(12) 0.0477(12) 0.0475(12) 0.0021(10) 0.0114(9) 0.0040(9)
C35 0.0441(11) 0.0368(10) 0.0523(12) -0.0008(9) 0.0140(9) 0.0005(8)
C36 0.0573(15) 0.0429(12) 0.0537(14) 0.0022(10) 0.0128(11) 0.0032(10)
C37 0.0638(17) 0.0428(13) 0.0677(18) 0.0098(12) 0.0127(14) 0.0022(12)
C38 0.0578(16) 0.0384(12) 0.081(2) -0.0030(12) 0.0099(14) -0.0003(11)
C39 0.0588(16) 0.0467(13) 0.0646(16) -0.0083(12) 0.0139(13) 0.0004(11)
C40 0.0495(13) 0.0440(12) 0.0548(13) -0.0027(10) 0.0169(11) 0.0000(10)
C41 0.0627(15) 0.0393(11) 0.0559(14) -0.0013(10) 0.0239(12) -0.0012(10)
C42 0.0668(19) 0.0673(19) 0.078(2) -0.0031(16) 0.0312(17) -0.0105(15)
C43 0.098(3) 0.076(2) 0.106(3) -0.003(2) 0.064(3) -0.015(2)
C44 0.134(4) 0.069(2) 0.077(2) 0.0064(19) 0.060(3) -0.003(2)
C45 0.130(4) 0.075(2) 0.0570(19) 0.0129(17) 0.032(2) 0.018(2)
C46 0.085(2) 0.0584(17) 0.0553(16) 0.0061(13) 0.0231(15) 0.0104(15)
C47 0.0508(13) 0.0414(11) 0.0540(13) 0.0036(10) 0.0198(10) 0.0004(9)
C48 0.121(3) 0.070(2) 0.0556(17) -0.0012(15) 0.0232(19) -0.035(2)
C49 0.153(5) 0.087(3) 0.066(2) 0.014(2) 0.028(3) -0.043(3)
C50 0.107(3) 0.066(2) 0.087(3) 0.0167(19) 0.030(2) -0.028(2)
C51 0.096(3) 0.082(3) 0.084(3) 0.002(2) 0.020(2) -0.045(2)
C52 0.077(2) 0.075(2) 0.0611(18) 0.0019(15) 0.0122(16) -0.0317(18)
C53 0.0560(14) 0.0429(12) 0.0613(15) 0.0049(10) 0.0275(12) 0.0062(10)
C54 0.083(2) 0.0517(15) 0.0598(16) -0.0004(13) 0.0227(15) 0.0104(15)
C55 0.125(4) 0.0551(18) 0.072(2) -0.0004(15) 0.044(2) 0.019(2)
C56 0.115(4) 0.066(2) 0.116(4) 0.020(2) 0.069(3) 0.037(2)
C57 0.072(2) 0.076(3) 0.167(5) 0.010(3) 0.056(3) 0.024(2)
C58 0.0566(18) 0.063(2) 0.123(4) -0.001(2) 0.031(2) 0.0080(15)
N1 0.0341(8) 0.0437(10) 0.0436(9) 0.0051(7) 0.0079(7) 0.0010(7)
N2 0.0346(8) 0.0412(9) 0.0381(8) 0.0003(7) 0.0071(6) -0.0013(7)
N3 0.0433(10) 0.0457(10) 0.0409(9) -0.0010(8) 0.0029(7) -0.0022(8)
N4 0.0396(9) 0.0399(9) 0.0433(9) 0.0003(7) 0.0057(7) -0.0018(7)
N5 0.0478(10) 0.0428(10) 0.0418(9) 0.0080(8) 0.0084(8) 0.0036(8)
N6 0.0453(10) 0.0383(9) 0.0422(9) 0.0028(7) 0.0105(8) 0.0027(7)
N7 0.0428(10) 0.0463(10) 0.0398(9) 0.0001(7) 0.0096(7) 0.0023(8)
N8 0.0381(9) 0.0425(9) 0.0410(9) 0.0024(7) 0.0064(7) 0.0022(7)
N9 0.0440(10) 0.0384(9) 0.0454(10) 0.0037(7) 0.0106(8) -0.0009(7)
P1 0.0447(3) 0.0369(3) 0.0477(3) 0.0014(2) 0.0150(2) 0.0028(2)
P2 0.0449(3) 0.0379(3) 0.0472(3) 0.0025(2) 0.0158(2) 0.0012(2)
Ru1 0.03303(8) 0.03419(8) 0.03573(8) 0.00258(5) 0.00622(6) -0.00026(5)
Ru2 0.04284(10) 0.03418(9) 0.04670(10) 0.00557(6) 0.00945(7) 0.00209(6)
F1 0.183(4) 0.0660(17) 0.187(4) -0.023(2) 0.028(3) -0.023(2)
F2 0.218(5) 0.241(6) 0.118(3) -0.020(3) 0.073(3) -0.009(4)
F3 0.118(3) 0.094(2) 0.239(5) -0.019(3) 0.078(3) -0.0219(19)
F4 0.183(4) 0.119(3) 0.119(3) -0.010(2) 0.055(3) -0.007(3)
F5 0.150(4) 0.148(4) 0.245(6) -0.040(4) 0.002(4) 0.070(3)
F6 0.094(2) 0.095(2) 0.193(4) 0.007(2) 0.010(2) 0.0165(17)
P3 0.0934(8) 0.0558(5) 0.1171(10) -0.0040(5) 0.0372(7) 0.0061(5)
F7 0.100(2) 0.146(3) 0.209(4) 0.010(3) -0.010(3) -0.034(2)
F8 0.131(2) 0.166(3) 0.0496(12) 0.0214(15) 0.0126(13) 0.030(2)
F9 0.095(2) 0.242(5) 0.134(3) 0.039(3) 0.011(2) -0.034(3)
F10 0.125(2) 0.114(2) 0.0658(13) 0.0113(13) 0.0206(14) 0.0361(18)
F11 0.244(5) 0.223(5) 0.082(2) -0.012(2) 0.052(3) 0.128(4)
F12 0.147(3) 0.105(2) 0.0623(13) 0.0090(13) 0.0267(15) 0.0320(19)
P4 0.0679(5) 0.1148(8) 0.0450(4) 0.0001(4) 0.0123(4) 0.0146(5)

loop_
_atom_type_symbol
_atom_type_description
_atom_type_scat_dispersion_real
_atom_type_scat_dispersion_imag
_atom_type_scat_source
C C 0.0033 0.0016 'International Tables Vol C Tables 4.2.6.8 and 6.1.1.4'
H H 0.0000 0.0000 'International Tables Vol C Tables 4.2.6.8 and 6.1.1.4'
F F 0.0171 0.0103 'International Tables Vol C Tables 4.2.6.8 and 6.1.1.4'
N N 0.0061 0.0033 'International Tables Vol C Tables 4.2.6.8 and 6.1.1.4'
P P 0.1023 0.0942 'International Tables Vol C Tables 4.2.6.8 and 6.1.1.4'
Ru Ru -1.2594 0.8363 'International Tables Vol C Tables 4.2.6.8 and 6.1.1.4'

loop_
_geom_angle_atom_site_label_1
_geom_angle_atom_site_label_2
_geom_angle_atom_site_label_3
_geom_angle
C2 C1 H1 118.6
N1 C1 H1 118.6
N1 C1 C2 122.9(3)
C1 C2 H2 119.9
C3 C2 C1 120.2(2)
C3 C2 H2 119.9
C2 C3 C4 117.3(3)
C2 C3 C11 123.0(3)
C4 C3 C11 119.8(3)
C3 C4 H4 119.8
C3 C4 C5 120.3(3)
C5 C4 H4 119.8
C4 C5 C6 122.6(2)
N1 C5 C4 122.2(2)
N1 C5 C6 115.0(2)
C7 C6 C5 123.0(2)
N2 C6 C5 115.0(2)
N2 C6 C7 122.0(2)
C6 C7 H7 119.5
C6 C7 C8 120.9(2)
C8 C7 H7 119.5
C7 C8 C9 116.9(2)
C7 C8 C12 120.9(3)
C9 C8 C12 122.2(3)
C8 C9 H9 120.0
C10 C9 C8 120.0(2)
C10 C9 H9 120.0
C9 C10 H10 118.5
N2 C10 C9 123.0(2)
N2 C10 H10 118.5
C3 C11 H11A 109.5
C3 C11 H11B 109.5
C3 C11 H11C 109.5
H11A C11 H11B 109.5
H11A C11 H11C 109.5
H11B C11 H11C 109.5
C8 C12 H12A 109.5
C8 C12 H12B 109.5
C8 C12 H12C 109.5
H12A C12 H12B 109.5
H12A C12 H12C 109.5
H12B C12 H12C 109.5
N3 C13 H13 108.2
N5 C13 H13 108.2
N5 C13 N3 110.4(2)
N5 C13 N7 111.3(2)
N7 C13 H13 108.2
N7 C13 N3 110.5(2)
C15 C14 H14 126.5
N3 C14 H14 126.5
N3 C14 C15 107.0(3)
C14 C15 H15 127.1
C14 C15 C16 105.8(2)
C16 C15 H15 127.1
C15 C16 H16 124.5
N4 C16 C15 111.0(3)
N4 C16 H16 124.5
C18 C17 H17 126.5
N5 C17 H17 126.5
N5 C17 C18 107.0(3)
C17 C18 H18 127.2
C17 C18 C19 105.5(3)
C19 C18 H18 127.2
C18 C19 H19 124.6
N6 C19 C18 110.8(3)
N6 C19 H19 124.6
C21 C20 H20 126.5
C21 C20 N7 107.0(2)
N7 C20 H20 126.5
C20 C21 H21 127.2
C20 C21 C22 105.6(2)
C22 C21 H21 127.2
C21 C22 H22 124.3
N8 C22 C21 111.4(3)
N8 C22 H22 124.3
N9 C23 Ru1 173.3(2)
C25 C24 C28 107.3(3)
C25 C24 C29 125.5(4)
C25 C24 Ru2 71.87(19)
C28 C24 C29 126.8(4)
C28 C24 Ru2 70.58(17)
C29 C24 Ru2 128.9(3)
C24 C25 C30 126.4(4)
C24 C25 Ru2 70.79(18)
C26 C25 C24 109.2(3)
C26 C25 C30 124.3(4)
C26 C25 Ru2 72.35(19)
C30 C25 Ru2 124.6(2)
C25 C26 C27 107.4(3)
C25 C26 C31 126.1(4)
C25 C26 Ru2 70.76(18)
C27 C26 C31 126.1(3)
C27 C26 Ru2 69.69(18)
C31 C26 Ru2 130.3(3)
C26 C27 C32 126.0(3)
C26 C27 Ru2 72.83(17)
C28 C27 C26 108.0(3)
C28 C27 C32 124.7(3)
C28 C27 Ru2 70.85(16)
C32 C27 Ru2 132.1(3)
C24 C28 C33 126.6(4)
C24 C28 Ru2 71.59(17)
C27 C28 C24 108.0(3)
C27 C28 C33 125.1(3)
C27 C28 Ru2 71.35(17)
C33 C28 Ru2 127.7(3)
C24 C29 H29A 109.5
C24 C29 H29B 109.5
C24 C29 H29C 109.5
H29A C29 H29B 109.5
H29A C29 H29C 109.5
H29B C29 H29C 109.5
C25 C30 H30A 109.5
C25 C30 H30B 109.5
C25 C30 H30C 109.5
H30A C30 H30B 109.5
H30A C30 H30C 109.5
H30B C30 H30C 109.5
C26 C31 H31A 109.5
C26 C31 H31B 109.5
C26 C31 H31C 109.5
H31A C31 H31B 109.5
H31A C31 H31C 109.5
H31B C31 H31C 109.5
C27 C32 H32A 109.5
C27 C32 H32B 109.5
C27 C32 H32C 109.5
H32A C32 H32B 109.5
H32A C32 H32C 109.5
H32B C32 H32C 109.5
C28 C33 H33A 109.5
C28 C33 H33B 109.5
C28 C33 H33C 109.5
H33A C33 H33B 109.5
H33A C33 H33C 109.5
H33B C33 H33C 109.5
H34A C34 H34B 110.6
P1 C34 H34A 113.2
P1 C34 H34B 113.2
P2 C34 H34A 113.2
P2 C34 H34B 113.2
P2 C34 P1 92.30(12)
C36 C35 P1 118.5(2)
C40 C35 C36 118.9(2)
C40 C35 P1 122.5(2)
C35 C36 H36 119.8
C37 C36 C35 120.3(3)
C37 C36 H36 119.8
C36 C37 H37 119.9
C36 C37 C38 120.1(3)
C38 C37 H37 119.9
C37 C38 H38 120.1
C39 C38 C37 119.8(3)
C39 C38 H38 120.1
C38 C39 H39 119.7
C38 C39 C40 120.5(3)
C40 C39 H39 119.7
C35 C40 C39 120.2(3)
C35 C40 H40 119.9
C39 C40 H40 119.9
C42 C41 P1 117.0(3)
C46 C41 C42 119.5(3)
C46 C41 P1 123.5(2)
C41 C42 H42 120.1
C43 C42 C41 119.8(4)
C43 C42 H42 120.1
C42 C43 H43 119.8
C44 C43 C42 120.4(4)
C44 C43 H43 119.8
C43 C44 H44 119.9
C45 C44 C43 120.2(4)
C45 C44 H44 119.9
C44 C45 H45 119.8
C44 C45 C46 120.4(4)
C46 C45 H45 119.8
C41 C46 C45 119.6(4)
C41 C46 H46 120.2
C45 C46 H46 120.2
C48 C47 P2 117.1(2)
C52 C47 C48 117.8(3)
C52 C47 P2 125.1(2)
C47 C48 H48 119.5
C49 C48 C47 120.9(4)
C49 C48 H48 119.5
C48 C49 H49 120.0
C50 C49 C48 120.1(4)
C50 C49 H49 120.0
C49 C50 H50 120.0
C51 C50 C49 119.9(3)
C51 C50 H50 120.0
C50 C51 H51 119.7
C50 C51 C52 120.7(4)
C52 C51 H51 119.7
C47 C52 C51 120.6(3)
C47 C52 H52 119.7
C51 C52 H52 119.7
C54 C53 C58 119.6(3)
C54 C53 P2 119.3(2)
C58 C53 P2 121.0(3)
C53 C54 H54 119.8
C53 C54 C55 120.5(4)
C55 C54 H54 119.8
C54 C55 H55 120.3
C56 C55 C54 119.4(4)
C56 C55 H55 120.3
C55 C56 H56 119.6
C57 C56 C55 120.7(4)
C57 C56 H56 119.6
C56 C57 H57 119.7
C56 C57 C58 120.6(5)
C58 C57 H57 119.7
C53 C58 H58 120.5
C57 C58 C53 119.0(4)
C57 C58 H58 120.5
C1 N1 C5 117.1(2)
C1 N1 Ru1 126.98(18)
C5 N1 Ru1 115.30(15)
C6 N2 Ru1 115.19(15)
C10 N2 C6 117.1(2)
C10 N2 Ru1 127.53(16)
C14 N3 C13 128.9(2)
C14 N3 N4 111.4(2)
N4 N3 C13 119.62(19)
C16 N4 N3 104.8(2)
C16 N4 Ru1 137.91(19)
N3 N4 Ru1 117.26(15)
C17 N5 C13 129.3(2)
C17 N5 N6 111.6(2)
N6 N5 C13 119.09(19)
C19 N6 N5 105.1(2)
C19 N6 Ru1 137.72(19)
N5 N6 Ru1 117.14(15)
C20 N7 C13 129.3(2)
C20 N7 N8 111.4(2)
N8 N7 C13 118.80(19)
C22 N8 N7 104.6(2)
C22 N8 Ru1 137.06(18)
N7 N8 Ru1 118.29(15)
C23 N9 Ru2 178.0(2)
C34 P1 Ru2 95.52(9)
C35 P1 C34 104.18(12)
C35 P1 Ru2 123.33(9)
C41 P1 C34 109.07(13)
C41 P1 C35 101.54(12)
C41 P1 Ru2 121.23(10)
C34 P2 Ru2 95.05(9)
C47 P2 C34 107.11(13)
C47 P2 Ru2 123.73(9)
C53 P2 C34 107.73(13)
C53 P2 C47 100.67(12)
C53 P2 Ru2 120.99(10)
C23 Ru1 N1 96.52(9)
C23 Ru1 N2 88.31(9)
C23 Ru1 N4 93.36(9)
C23 Ru1 N6 174.54(9)
C23 Ru1 N8 88.49(9)
N1 Ru1 N4 98.01(8)
N1 Ru1 N6 88.84(8)
N2 Ru1 N1 78.63(8)
N2 Ru1 N4 176.41(8)
N2 Ru1 N6 93.80(8)
N2 Ru1 N8 98.85(8)
N4 Ru1 N6 84.82(8)
N8 Ru1 N1 174.30(8)
N8 Ru1 N4 84.38(8)
N8 Ru1 N6 86.21(8)
C24 Ru2 C25 37.34(14)
C24 Ru2 C26 62.47(14)
C24 Ru2 P1 116.70(11)
C24 Ru2 P2 171.68(10)
C25 Ru2 C26 36.89(13)
C25 Ru2 P1 152.99(11)
C25 Ru2 P2 135.23(11)
C26 Ru2 P1 156.43(9)
C26 Ru2 P2 109.28(10)
C27 Ru2 C24 63.10(12)
C27 Ru2 C25 62.34(12)
C27 Ru2 C26 37.48(13)
C27 Ru2 P1 119.38(10)
C27 Ru2 P2 111.37(9)
C28 Ru2 C24 37.83(12)
C28 Ru2 C25 62.51(13)
C28 Ru2 C26 62.67(14)
C28 Ru2 C27 37.80(13)
C28 Ru2 P1 101.46(10)
C28 Ru2 P2 141.04(9)
N9 Ru2 C24 100.60(10)
N9 Ru2 C25 92.97(10)
N9 Ru2 C26 119.09(11)
N9 Ru2 C27 154.91(11)
N9 Ru2 C28 136.09(11)
N9 Ru2 P1 84.48(6)
N9 Ru2 P2 82.33(6)
P1 Ru2 P2 71.19(3)
F1 P3 F3 174.7(3)
F1 P3 F4 88.3(2)
F1 P3 F5 87.6(3)
F1 P3 F6 92.7(2)
F2 P3 F1 93.2(3)
F2 P3 F3 91.0(3)
F2 P3 F4 175.4(3)
F2 P3 F5 88.6(3)
F2 P3 F6 96.7(3)
F3 P3 F4 87.2(2)
F3 P3 F5 89.4(3)
F5 P3 F4 87.2(3)
F6 P3 F3 89.9(2)
F6 P3 F4 87.5(2)
F6 P3 F5 174.7(3)
F7 P4 F8 90.3(2)
F7 P4 F9 175.7(3)
F7 P4 F10 89.6(2)
F7 P4 F12 89.4(2)
F8 P4 F9 91.2(2)
F8 P4 F10 178.19(17)
F8 P4 F12 89.12(16)
F9 P4 F10 88.8(2)
F9 P4 F12 86.6(2)
F11 P4 F7 93.5(3)
F11 P4 F8 91.1(2)
F11 P4 F9 90.6(3)
F11 P4 F10 90.7(2)
F11 P4 F12 177.2(3)
F12 P4 F10 89.07(14)

loop_
_geom_bond_atom_site_label_1
_geom_bond_atom_site_label_2
_geom_bond_distance
C1 H1 0.9300
C1 C2 1.382(4)
C1 N1 1.349(3)
C2 H2 0.9300
C2 C3 1.380(5)
C3 C4 1.385(4)
C3 C11 1.509(4)
C4 H4 0.9300
C4 C5 1.386(3)
C5 C6 1.463(3)
C5 N1 1.355(3)
C6 C7 1.380(3)
C6 N2 1.359(3)
C7 H7 0.9300
C7 C8 1.384(4)
C8 C9 1.390(4)
C8 C12 1.499(4)
C9 H9 0.9300
C9 C10 1.382(4)
C10 H10 0.9300
C10 N2 1.349(3)
C11 H11A 0.9600
C11 H11B 0.9600
C11 H11C 0.9600
C12 H12A 0.9600
C12 H12B 0.9600
C12 H12C 0.9600
C13 H13 0.9800
C13 N3 1.448(3)
C13 N5 1.441(3)
C13 N7 1.445(3)
C14 H14 0.9300
C14 C15 1.360(5)
C14 N3 1.355(3)
C15 H15 0.9300
C15 C16 1.398(4)
C16 H16 0.9300
C16 N4 1.334(3)
C17 H17 0.9300
C17 C18 1.361(5)
C17 N5 1.353(3)
C18 H18 0.9300
C18 C19 1.406(4)
C19 H19 0.9300
C19 N6 1.327(3)
C20 H20 0.9300
C20 C21 1.358(4)
C20 N7 1.358(3)
C21 H21 0.9300
C21 C22 1.396(4)
C22 H22 0.9300
C22 N8 1.331(3)
C23 N9 1.162(3)
C23 Ru1 1.984(2)
C24 C25 1.426(5)
C24 C28 1.435(5)
C24 C29 1.505(5)
C24 Ru2 2.220(3)
C25 C26 1.420(5)
C25 C30 1.514(5)
C25 Ru2 2.234(3)
C26 C27 1.436(5)
C26 C31 1.502(6)
C26 Ru2 2.255(3)
C27 C28 1.432(5)
C27 C32 1.512(4)
C27 Ru2 2.213(3)
C28 C33 1.507(5)
C28 Ru2 2.207(3)
C29 H29A 0.9600
C29 H29B 0.9600
C29 H29C 0.9600
C30 H30A 0.9600
C30 H30B 0.9600
C30 H30C 0.9600
C31 H31A 0.9600
C31 H31B 0.9600
C31 H31C 0.9600
C32 H32A 0.9600
C32 H32B 0.9600
C32 H32C 0.9600
C33 H33A 0.9600
C33 H33B 0.9600
C33 H33C 0.9600
C34 H34A 0.9700
C34 H34B 0.9700
C34 P1 1.863(3)
C34 P2 1.854(3)
C35 C36 1.401(4)
C35 C40 1.390(4)
C35 P1 1.835(2)
C36 H36 0.9300
C36 C37 1.389(4)
C37 H37 0.9300
C37 C38 1.391(5)
C38 H38 0.9300
C38 C39 1.375(5)
C39 H39 0.9300
C39 C40 1.396(4)
C40 H40 0.9300
C41 C42 1.397(5)
C41 C46 1.379(5)
C41 P1 1.826(3)
C42 H42 0.9300
C42 C43 1.392(5)
C43 H43 0.9300
C43 C44 1.369(8)
C44 H44 0.9300
C44 C45 1.366(7)
C45 H45 0.9300
C45 C46 1.408(5)
C46 H46 0.9300
C47 C48 1.387(5)
C47 C52 1.376(4)
C47 P2 1.835(3)
C48 H48 0.9300
C48 C49 1.385(5)
C49 H49 0.9300
C49 C50 1.357(6)
C50 H50 0.9300
C50 C51 1.357(6)
C51 H51 0.9300
C51 C52 1.385(5)
C52 H52 0.9300
C53 C54 1.375(5)
C53 C58 1.396(5)
C53 P2 1.830(3)
C54 H54 0.9300
C54 C55 1.395(5)
C55 H55 0.9300
C55 C56 1.370(7)
C56 H56 0.9300
C56 C57 1.365(8)
C57 H57 0.9300
C57 C58 1.394(5)
C58 H58 0.9300
N1 Ru1 2.071(2)
N2 Ru1 2.066(2)
N3 N4 1.365(3)
N4 Ru1 2.083(2)
N5 N6 1.360(3)
N6 Ru1 2.121(2)
N7 N8 1.362(3)
N8 Ru1 2.067(2)
N9 Ru2 2.063(2)
P1 Ru2 2.2920(9)
P2 Ru2 2.3130(8)
F1 P3 1.543(3)
F2 P3 1.529(4)
F3 P3 1.566(4)
F4 P3 1.612(4)
F5 P3 1.576(4)
F6 P3 1.565(3)
F7 P4 1.541(4)
F8 P4 1.579(3)
F9 P4 1.581(4)
F10 P4 1.614(3)
F11 P4 1.529(3)
F12 P4 1.600(3)

loop_
_geom_torsion_atom_site_label_1
_geom_torsion_atom_site_label_2
_geom_torsion_atom_site_label_3
_geom_torsion_atom_site_label_4
_geom_torsion
C1 C2 C3 C4 -1.7(5)
C1 C2 C3 C11 177.4(4)
C2 C1 N1 C5 2.0(4)
C2 C1 N1 Ru1 -168.2(2)
C2 C3 C4 C5 1.5(5)
C3 C4 C5 C6 176.0(3)
C3 C4 C5 N1 0.5(4)
C4 C5 C6 C7 13.7(4)
C4 C5 C6 N2 -165.2(2)
C4 C5 N1 C1 -2.2(4)
C4 C5 N1 Ru1 169.1(2)
C5 C6 C7 C8 -176.9(3)
C5 C6 N2 C10 175.4(2)
C5 C6 N2 Ru1 -9.4(3)
C6 C5 N1 C1 -178.0(2)
C6 C5 N1 Ru1 -6.6(3)
C6 C7 C8 C9 0.3(5)
C6 C7 C8 C12 -179.5(3)
C7 C6 N2 C10 -3.5(4)
C7 C6 N2 Ru1 171.7(2)
C7 C8 C9 C10 -0.7(5)
C8 C9 C10 N2 -1.0(5)
C9 C10 N2 C6 3.1(4)
C9 C10 N2 Ru1 -171.5(2)
C11 C3 C4 C5 -177.7(3)
C12 C8 C9 C10 179.1(3)
C13 N3 N4 C16 176.3(2)
C13 N3 N4 Ru1 -1.8(3)
C13 N5 N6 C19 -179.7(2)
C13 N5 N6 Ru1 -1.7(3)
C13 N7 N8 C22 172.9(2)
C13 N7 N8 Ru1 -6.1(3)
C14 C15 C16 N4 0.5(4)
C14 N3 N4 C16 0.2(3)
C14 N3 N4 Ru1 -177.86(18)
C15 C14 N3 C13 -175.6(3)
C15 C14 N3 N4 0.0(3)
C15 C16 N4 N3 -0.4(3)
C15 C16 N4 Ru1 177.1(2)
C17 C18 C19 N6 -0.3(4)
C17 N5 N6 C19 -0.4(3)
C17 N5 N6 Ru1 177.59(19)
C18 C17 N5 C13 179.4(3)
C18 C17 N5 N6 0.2(4)
C18 C19 N6 N5 0.4(3)
C18 C19 N6 Ru1 -176.9(2)
C20 C21 C22 N8 -1.2(4)
C20 N7 N8 C22 0.3(3)
C20 N7 N8 Ru1 -178.68(18)
C21 C20 N7 C13 -172.7(3)
C21 C20 N7 N8 -1.1(3)
C21 C22 N8 N7 0.6(3)
C21 C22 N8 Ru1 179.3(2)
C24 C25 C26 C27 -1.2(4)
C24 C25 C26 C31 172.1(4)
C24 C25 C26 Ru2 -61.5(2)
C25 C24 C28 C27 0.5(3)
C25 C24 C28 C33 -173.3(3)
C25 C24 C28 Ru2 62.9(2)
C25 C26 C27 C28 1.5(4)
C25 C26 C27 C32 169.0(3)
C25 C26 C27 Ru2 -61.0(2)
C26 C27 C28 C24 -1.2(3)
C26 C27 C28 C33 172.7(3)
C26 C27 C28 Ru2 -63.8(2)
C28 C24 C25 C26 0.4(4)
C28 C24 C25 C30 178.5(3)
C28 C24 C25 Ru2 -62.1(2)
C29 C24 C25 C26 -172.2(3)
C29 C24 C25 C30 5.9(5)
C29 C24 C25 Ru2 125.3(3)
C29 C24 C28 C27 173.0(3)
C29 C24 C28 C33 -0.8(6)
C29 C24 C28 Ru2 -124.6(4)
C30 C25 C26 C27 -179.3(3)
C30 C25 C26 C31 -6.1(6)
C30 C25 C26 Ru2 120.3(3)
C31 C26 C27 C28 -171.8(4)
C31 C26 C27 C32 -4.2(6)
C31 C26 C27 Ru2 125.7(4)
C32 C27 C28 C24 -168.9(3)
C32 C27 C28 C33 5.0(5)
C32 C27 C28 Ru2 128.5(3)
C35 C36 C37 C38 3.0(5)
C36 C35 C40 C39 0.3(4)
C36 C35 P1 C34 -73.1(2)
C36 C35 P1 C41 173.6(2)
C36 C35 P1 Ru2 33.4(3)
C36 C37 C38 C39 -1.2(5)
C37 C38 C39 C40 -1.0(5)
C38 C39 C40 C35 1.5(5)
C40 C35 C36 C37 -2.5(4)
C40 C35 P1 C34 103.1(2)
C40 C35 P1 C41 -10.2(3)
C40 C35 P1 Ru2 -150.33(19)
C41 C42 C43 C44 0.1(6)
C42 C41 C46 C45 0.6(5)
C42 C41 P1 C34 169.0(2)
C42 C41 P1 C35 -81.4(3)
C42 C41 P1 Ru2 59.9(3)
C42 C43 C44 C45 1.0(7)
C43 C44 C45 C46 -1.2(7)
C44 C45 C46 C41 0.4(6)
C46 C41 C42 C43 -0.9(5)
C46 C41 P1 C34 -14.5(3)
C46 C41 P1 C35 95.1(3)
C46 C41 P1 Ru2 -123.6(2)
C47 C48 C49 C50 -0.4(9)
C48 C47 C52 C51 -0.2(6)
C48 C47 P2 C34 170.9(3)
C48 C47 P2 C53 -76.6(3)
C48 C47 P2 Ru2 62.5(3)
C48 C49 C50 C51 -0.4(9)
C49 C50 C51 C52 0.8(9)
C50 C51 C52 C47 -0.5(8)
C52 C47 C48 C49 0.7(7)
C52 C47 P2 C34 -7.4(3)
C52 C47 P2 C53 105.1(3)
C52 C47 P2 Ru2 -115.8(3)
C53 C54 C55 C56 -1.1(5)
C54 C53 C58 C57 -3.1(6)
C54 C53 P2 C34 -134.2(2)
C54 C53 P2 C47 113.8(3)
C54 C53 P2 Ru2 -26.8(3)
C54 C55 C56 C57 -0.9(7)
C55 C56 C57 C58 0.9(8)
C56 C57 C58 C53 1.2(7)
C58 C53 C54 C55 3.1(5)
C58 C53 P2 C34 47.4(3)
C58 C53 P2 C47 -64.6(3)
C58 C53 P2 Ru2 154.8(3)
N1 C1 C2 C3 0.0(5)
N1 C5 C6 C7 -170.5(2)
N1 C5 C6 N2 10.6(3)
N2 C6 C7 C8 1.9(4)
N3 C13 N5 C17 -116.2(3)
N3 C13 N5 N6 62.9(3)
N3 C13 N7 C20 113.9(3)
N3 C13 N7 N8 -57.2(3)
N3 C14 C15 C16 -0.3(3)
N5 C13 N3 C14 113.9(3)
N5 C13 N3 N4 -61.4(3)
N5 C13 N7 C20 -123.2(3)
N5 C13 N7 N8 65.8(3)
N5 C17 C18 C19 0.1(4)
N7 C13 N3 C14 -122.6(3)
N7 C13 N3 N4 62.1(3)
N7 C13 N5 C17 120.7(3)
N7 C13 N5 N6 -60.2(3)
N7 C20 C21 C22 1.3(3)
P1 C34 P2 C47 -107.77(13)
P1 C34 P2 C53 144.66(12)
P1 C34 P2 Ru2 19.85(10)
P1 C35 C36 C37 173.8(2)
P1 C35 C40 C39 -175.9(2)
P1 C41 C42 C43 175.8(3)
P1 C41 C46 C45 -175.8(3)
P2 C34 P1 C35 106.37(13)
P2 C34 P1 C41 -145.83(12)
P2 C34 P1 Ru2 -20.05(10)
P2 C47 C48 C49 -177.7(4)
P2 C47 C52 C51 178.0(3)
P2 C53 C54 C55 -175.3(3)
P2 C53 C58 C57 175.3(3)
Ru2 C24 C25 C26 62.5(2)
Ru2 C24 C25 C30 -119.4(3)
Ru2 C24 C28 C27 -62.4(2)
Ru2 C24 C28 C33 123.8(4)
Ru2 C25 C26 C27 60.4(2)
Ru2 C25 C26 C31 -126.4(4)
Ru2 C26 C27 C28 62.5(2)
Ru2 C26 C27 C32 -130.0(3)
Ru2 C27 C28 C24 62.6(2)
Ru2 C27 C28 C33 -123.5(3)
